data_2021574
loop_
_publ_author_name
'Santiago de Oliveira, Yara'
'Saraiva Costa, Wendell'
'Ferreira Borges, Poliana'
'Silmara Alves de Santana, Maria'
'Ayala, Alejandro Pedro'

_publ_section_title
;
 The design of novel metronidazole benzoate structures: exploring
 stoichiometric diversity
;
_journal_coeditor_code JX3032
_journal_issue 5
_journal_name_full 'Acta Crystallographica Section C'
_journal_page_first
;
;
_journal_paper_doi 10.1107/S2053229619003838
_journal_volume 75
_journal_year 2019
_chemical_formula_iupac '2C13 H13 N3 O4, C6 H6 O2'
_chemical_formula_moiety '2(C13 H13 N3 O4), C6 H6 O2'
_chemical_formula_sum 'C32 H32 N6 O10'
_chemical_formula_weight 660.63
_chemical_name_common
;
Benzoylmetronidazole--resorcinol (2/1)
;
_chemical_name_systematic
;
2-(2-Methyl-5-nitro-1<i>H</i>-imidazol-1-yl)ethyl benzoate--resorcinol (2/1)
;
_space_group_crystal_system orthorhombic
_space_group_IT_number 61
_space_group_name_Hall '-P 2ac 2ab'
_space_group_name_H-M_alt 'P b c a'
_symmetry_space_group_name_Hall '-P 2ac 2ab'
_symmetry_space_group_name_H-M 'P b c a'
_atom_sites_solution_hydrogens mixed
_atom_sites_solution_primary dual
_audit_creation_method
;
Olex2 1.2
(compiled 2018.05.29 svn.r3508 for OlexSys, GUI svn.r5506)
;
_cell_angle_alpha 90
_cell_angle_beta 90
_cell_angle_gamma 90
_cell_formula_units_Z 8
_cell_length_a 26.3241(4)
_cell_length_b 7.16120(10)
_cell_length_c 33.8433(5)
_cell_measurement_reflns_used 9896
_cell_measurement_temperature 300(2)
_cell_measurement_theta_max 68.237
_cell_measurement_theta_min 3.104
_cell_volume 6379.87(16)
_computing_cell_refinement
;
SAINT (Bruker, 2016)
;
_computing_data_collection
;
APEX3 (Bruker, 2012)
;
_computing_data_reduction
;
SAINT (Bruker, 2016)
;
_computing_molecular_graphics
;
OLEX2 (Dolomanov <i>et al.</i>,  2009),
<i>MERCURY</i> (Version 3.10; Macrae <i>et al.</i>,  2008) and
<i>VEGA</i> (Pedretti <i>et al.</i>, 2004)
;
_computing_publication_material
;
OLEX2 (Dolomanov <i>et al.</i>,  2009)
;
_computing_structure_refinement
;
SHELXL2018 (Sheldrick, 2015b)
;
_computing_structure_solution
;
SHELXT2014 (Sheldrick, 2015a)
;
_diffrn_ambient_temperature 300.39
_diffrn_measured_fraction_theta_full 1.000
_diffrn_measured_fraction_theta_max 1.000
_diffrn_measurement_device_type 'Bruker APEXII CCD'
_diffrn_measurement_method '\f and \w scans'
_diffrn_radiation_type CuK\a
_diffrn_radiation_wavelength 1.54178
_diffrn_reflns_av_R_equivalents 0.0657
_diffrn_reflns_av_unetI/netI 0.0254
_diffrn_reflns_limit_h_max 31
_diffrn_reflns_limit_h_min -31
_diffrn_reflns_limit_k_max 8
_diffrn_reflns_limit_k_min -8
_diffrn_reflns_limit_l_max 40
_diffrn_reflns_limit_l_min -40
_diffrn_reflns_number 121051
_diffrn_reflns_theta_full 67.679
_diffrn_reflns_theta_max 68.335
_diffrn_reflns_theta_min 2.611
_exptl_absorpt_coefficient_mu 0.875
_exptl_absorpt_correction_T_max 0.7531
_exptl_absorpt_correction_T_min 0.6226
_exptl_absorpt_correction_type multi-scan
_exptl_absorpt_process_details
;
(SADABS; Bruker, 2016)
;
_exptl_crystal_colour 'clear light colourless'
_exptl_crystal_density_diffrn 1.376
_exptl_crystal_description plate
_exptl_crystal_F_000 2768
_exptl_crystal_size_max 0.254
_exptl_crystal_size_mid 0.116
_exptl_crystal_size_min 0.11
_refine_diff_density_max 0.299
_refine_diff_density_min -0.308
_refine_ls_extinction_coef 0.00043(6)
_refine_ls_extinction_expression Fc^*^=kFc[1+0.001xFc^2^\l^3^/sin(2\q)]^-1/4^
_refine_ls_extinction_method
;
SHELXL2018 (Sheldrick, 2015b)
;
_refine_ls_goodness_of_fit_ref 1.033
_refine_ls_hydrogen_treatment mixed
_refine_ls_matrix_type full
_refine_ls_number_parameters 540
_refine_ls_number_reflns 5865
_refine_ls_number_restraints 0
_refine_ls_restrained_S_all 1.033
_refine_ls_R_factor_all 0.0579
_refine_ls_R_factor_gt 0.0484
_refine_ls_shift/su_max 0.000
_refine_ls_shift/su_mean 0.000
_refine_ls_structure_factor_coef Fsqd
_refine_ls_weighting_details 'w=1/[\s^2^(Fo^2^)+(0.0733P)^2^+1.6636P] where P=(Fo^2^+2Fc^2^)/3'
_refine_ls_weighting_scheme calc
_refine_ls_wR_factor_gt 0.1329
_refine_ls_wR_factor_ref 0.1466
_reflns_number_gt 4816
_reflns_number_total 5865
_reflns_threshold_expression 'I > 2\s(I)'
_cod_data_source_file jx3032sup1.cif
_cod_data_source_block bzmdres
_cod_database_code 2021574
_shelx_space_group_comment
;
The symmetry employed for this shelxl refinement is uniquely defined
by the following loop, which should always be used as a source of
symmetry information in preference to the above space-group names.
They are only intended as comments.
;
_shelx_estimated_absorpt_t_min 0.808
_shelx_estimated_absorpt_t_max 0.910

loop_
_space_group_symop_operation_xyz
'x, y, z'
'-x+1/2, -y, z+1/2'
'-x, y+1/2, -z+1/2'
'x+1/2, -y+1/2, -z'
'-x, -y, -z'
'x-1/2, y, -z-1/2'
'x, -y-1/2, z-1/2'
'-x-1/2, y-1/2, z'

loop_
_atom_site_type_symbol
_atom_site_label
_atom_site_fract_x
_atom_site_fract_y
_atom_site_fract_z
_atom_site_U_iso_or_equiv
_atom_site_adp_type
_atom_site_calc_flag
_atom_site_occupancy
O O3B 0.29177(5) 0.7763(2) 0.21878(3) 0.0676(3) Uani d 1
O O3A 0.70575(5) -0.1189(2) 0.52879(4) 0.0691(3) Uani d 1
N N1A 0.60485(5) -0.0111(2) 0.55009(4) 0.0594(4) Uani d 1
N N1B 0.39439(5) 0.6490(2) 0.19753(4) 0.0606(4) Uani d 1
O O4B 0.21161(6) 0.7410(3) 0.19886(5) 0.0946(5) Uani d 1
N N2A 0.55969(6) 0.1485(2) 0.50650(5) 0.0698(4) Uani d 1
O O2' 0.52718(8) 0.3814(3) 0.44659(5) 0.0978(5) Uani d 1
O O4A 0.78574(6) -0.1384(3) 0.55011(5) 0.1011(6) Uani d 1
N N2B 0.44240(6) 0.5183(3) 0.24363(5) 0.0721(4) Uani d 1
O O1' 0.48855(7) 0.5514(3) 0.31647(5) 0.1049(6) Uani d 1
O O2A 0.63071(7) 0.1226(3) 0.62598(5) 0.1110(6) Uani d 1
N N3A 0.61124(7) 0.2312(3) 0.60258(6) 0.0859(5) Uani d 1
C C8B 0.22773(7) 0.8238(2) 0.26590(5) 0.0603(4) Uani d 1
O O2B 0.36980(8) 0.4818(4) 0.12448(6) 0.1210(7) Uani d 1
N N3B 0.39162(7) 0.3882(3) 0.14929(7) 0.0919(6) Uani d 1
C C8A 0.77042(7) -0.0609(2) 0.48271(5) 0.0616(4) Uani d 1
C C3A 0.59504(6) 0.1642(3) 0.56527(5) 0.0629(4) Uani d 1
O O1A 0.60434(8) 0.3983(3) 0.60894(7) 0.1274(8) Uani d 1
C C7B 0.24133(7) 0.7746(3) 0.22482(5) 0.0637(4) Uani d 1
C C1B 0.41703(7) 0.6707(3) 0.23323(5) 0.0633(4) Uani d 1
C C1A 0.58274(7) -0.0115(3) 0.51389(5) 0.0647(4) Uani d 1
C C7A 0.75635(7) -0.1104(3) 0.52361(5) 0.0660(5) Uani d 1
C C9A 0.73439(8) -0.0105(3) 0.45482(5) 0.0644(4) Uani d 1
C C3B 0.40651(6) 0.4703(3) 0.18565(6) 0.0661(5) Uani d 1
C C2A 0.56744(7) 0.2580(3) 0.53836(6) 0.0678(5) Uani d 1
C C6' 0.51323(7) 0.3226(3) 0.40973(6) 0.0687(5) Uani d 1
C C2' 0.49229(7) 0.4103(3) 0.34347(6) 0.0721(5) Uani d 1
C C9B 0.26411(8) 0.8558(3) 0.29468(6) 0.0689(5) Uani d 1
C C1' 0.50863(8) 0.4587(3) 0.38117(6) 0.0741(5) Uani d 1
C C2B 0.43581(7) 0.3946(3) 0.21394(7) 0.0730(5) Uani d 1
C C3' 0.48105(7) 0.2277(3) 0.33438(6) 0.0734(5) Uani d 1
C C5' 0.50283(8) 0.1381(3) 0.40091(7) 0.0735(5) Uani d 1
C C6B 0.30779(8) 0.7433(4) 0.17856(6) 0.0731(5) Uani d 1
C C5B 0.36357(8) 0.7879(3) 0.17681(7) 0.0741(5) Uani d 1
C C5A 0.63229(9) -0.1684(3) 0.56795(7) 0.0777(6) Uani d 1
C C13B 0.17693(8) 0.8428(4) 0.27569(7) 0.0797(6) Uani d 1
C C13A 0.82152(8) -0.0597(3) 0.47209(8) 0.0801(6) Uani d 1
C C10A 0.74957(10) 0.0442(3) 0.41755(6) 0.0790(6) Uani d 1
C C4' 0.48680(8) 0.0933(3) 0.36331(7) 0.0780(5) Uani d 1
C C10B 0.24940(10) 0.9079(3) 0.33226(6) 0.0824(6) Uani d 1
C C6A 0.68875(9) -0.1410(5) 0.56883(6) 0.0838(7) Uani d 1
C C11B 0.19922(10) 0.9302(4) 0.34139(7) 0.0853(6) Uani d 1
O O1B 0.40194(8) 0.2250(4) 0.14505(9) 0.1469(10) Uani d 1
C C11A 0.79998(11) 0.0491(3) 0.40780(8) 0.0891(7) Uani d 1
C C12A 0.83596(10) -0.0054(4) 0.43460(8) 0.0919(7) Uani d 1
C C4B 0.41432(9) 0.8429(4) 0.25758(8) 0.0914(7) Uani d 1
H H4BA 0.436862 0.935305 0.246868 0.137 Uiso calc 1
H H4BB 0.424152 0.814614 0.284228 0.137 Uiso calc 1
H H4BC 0.380182 0.890062 0.257375 0.137 Uiso calc 1
C C4A 0.58372(10) -0.1713(4) 0.48615(8) 0.0960(7) Uani d 1
H H4AA 0.617788 -0.218047 0.484027 0.144 Uiso calc 1
H H4AB 0.572169 -0.131042 0.460625 0.144 Uiso calc 1
H H4AC 0.561838 -0.268338 0.495797 0.144 Uiso calc 1
C C12B 0.16312(10) 0.8963(4) 0.31324(8) 0.0908(7) Uani d 1
H H3' 0.4671(5) 0.1999(19) 0.3050(4) 0.036(3) Uiso d 1
H H5' 0.5072(7) 0.034(3) 0.4230(5) 0.058(5) Uiso d 1
H H6BA 0.2885(8) 0.827(3) 0.1608(7) 0.077(6) Uiso d 1
H H2A 0.5542(9) 0.370(4) 0.5409(7) 0.081(7) Uiso d 1
H H9A 0.6979(8) -0.011(3) 0.4627(6) 0.075(6) Uiso d 1
H H1'A 0.5167(8) 0.593(3) 0.3891(7) 0.081(6) Uiso d 1
H H13A 0.8432(9) -0.106(3) 0.4913(7) 0.082(7) Uiso d 1
H H4' 0.4801(9) -0.041(4) 0.3582(7) 0.090(7) Uiso d 1
H H5AA 0.6207(10) -0.178(4) 0.5943(9) 0.100(8) Uiso d 1
H H2B 0.4502(9) 0.278(4) 0.2145(7) 0.093(7) Uiso d 1
H H9B 0.3015(9) 0.846(3) 0.2874(7) 0.090(7) Uiso d 1
H H6BB 0.2999(9) 0.602(4) 0.1714(7) 0.092(7) Uiso d 1
H H6AA 0.7045(10) -0.250(4) 0.5801(8) 0.103(8) Uiso d 1
H H5BA 0.3718(9) 0.909(3) 0.1898(7) 0.084(7) Uiso d 1
H H11B 0.1864(9) 0.985(4) 0.3692(8) 0.098(7) Uiso d 1
H H6AB 0.6966(11) -0.033(4) 0.5822(9) 0.103(9) Uiso d 1
H H13B 0.1530(10) 0.809(4) 0.2561(8) 0.105(8) Uiso d 1
H H5BB 0.3746(9) 0.788(3) 0.1508(8) 0.093(7) Uiso d 1
H H5AB 0.6241(9) -0.280(4) 0.5517(7) 0.086(7) Uiso d 1
H H11A 0.8124(10) 0.095(4) 0.3826(9) 0.110(9) Uiso d 1
H H10A 0.7236(10) 0.082(4) 0.3987(8) 0.103(8) Uiso d 1
H H10B 0.2797(12) 0.934(4) 0.3530(9) 0.127(10) Uiso d 1
H H12B 0.1301(11) 0.918(4) 0.3203(8) 0.109(9) Uiso d 1
H H12A 0.8730(12) -0.002(4) 0.4288(9) 0.124(10) Uiso d 1
H H1' 0.4698(13) 0.507(5) 0.2907(11) 0.145(12) Uiso d 1
H H2' 0.5357(15) 0.266(6) 0.4639(12) 0.174(15) Uiso d 1

loop_
_atom_site_aniso_label
_atom_site_aniso_U_11
_atom_site_aniso_U_22
_atom_site_aniso_U_33
_atom_site_aniso_U_12
_atom_site_aniso_U_13
_atom_site_aniso_U_23
O3B 0.0638(7) 0.0860(9) 0.0530(6) 0.0111(6) -0.0044(5) 0.0048(6)
O3A 0.0637(7) 0.0888(9) 0.0549(7) 0.0131(6) -0.0043(5) 0.0036(6)
N1A 0.0560(7) 0.0656(8) 0.0567(8) 0.0012(6) 0.0005(6) 0.0059(7)
N1B 0.0565(8) 0.0702(9) 0.0550(8) -0.0013(7) 0.0003(6) 0.0026(7)
O4B 0.0744(9) 0.1351(14) 0.0744(9) 0.0050(9) -0.0176(7) -0.0187(9)
N2A 0.0701(9) 0.0748(10) 0.0646(9) 0.0050(8) -0.0072(7) 0.0050(8)
O2' 0.1317(14) 0.0893(11) 0.0724(9) 0.0065(10) -0.0237(9) 0.0092(8)
O4A 0.0755(9) 0.1502(16) 0.0777(10) 0.0214(10) -0.0196(8) 0.0123(10)
N2B 0.0614(8) 0.0855(11) 0.0694(9) -0.0011(8) -0.0056(7) 0.0111(8)
O1' 0.1253(14) 0.1048(12) 0.0845(10) -0.0311(10) -0.0359(10) 0.0347(9)
O2A 0.0989(12) 0.1692(19) 0.0649(9) 0.0149(12) -0.0146(8) -0.0071(11)
N3A 0.0617(9) 0.1170(16) 0.0789(11) 0.0060(10) -0.0095(8) -0.0261(12)
C8B 0.0630(9) 0.0559(9) 0.0620(9) 0.0073(7) -0.0047(7) 0.0082(8)
O2B 0.1083(13) 0.177(2) 0.0778(10) 0.0200(14) -0.0198(10) -0.0295(12)
N3B 0.0644(10) 0.1138(16) 0.0974(14) 0.0070(10) -0.0029(10) -0.0408(13)
C8A 0.0653(10) 0.0546(9) 0.0650(10) 0.0009(7) -0.0032(8) -0.0134(8)
C3A 0.0531(9) 0.0731(11) 0.0626(10) -0.0047(8) 0.0008(7) -0.0051(8)
O1A 0.1041(13) 0.1358(17) 0.1422(18) 0.0224(12) -0.0328(12) -0.0735(15)
C7B 0.0642(10) 0.0633(10) 0.0637(10) 0.0086(8) -0.0112(8) 0.0031(8)
C1B 0.0574(9) 0.0748(11) 0.0578(9) -0.0063(8) 0.0001(7) 0.0008(8)
C1A 0.0600(9) 0.0712(11) 0.0631(10) 0.0022(8) -0.0023(8) -0.0012(9)
C7A 0.0638(10) 0.0679(11) 0.0663(10) 0.0121(8) -0.0102(8) -0.0054(9)
C9A 0.0735(11) 0.0595(10) 0.0603(10) 0.0014(9) -0.0032(8) -0.0057(8)
C3B 0.0542(9) 0.0754(12) 0.0686(11) -0.0017(8) 0.0020(8) -0.0090(9)
C2A 0.0649(10) 0.0597(11) 0.0789(12) 0.0006(9) -0.0028(9) 0.0007(9)
C6' 0.0618(10) 0.0817(13) 0.0626(10) 0.0057(9) -0.0018(8) 0.0095(9)
C2' 0.0595(10) 0.0903(14) 0.0665(11) -0.0062(9) -0.0054(8) 0.0188(10)
C9B 0.0677(11) 0.0771(12) 0.0620(10) 0.0084(9) -0.0060(8) 0.0044(9)
C1' 0.0758(12) 0.0728(12) 0.0737(12) -0.0028(10) -0.0119(9) 0.0096(10)
C2B 0.0590(10) 0.0697(12) 0.0901(14) 0.0022(9) 0.0012(9) 0.0022(11)
C3' 0.0629(10) 0.0871(14) 0.0702(12) -0.0060(10) 0.0006(9) 0.0015(10)
C5' 0.0661(11) 0.0772(13) 0.0771(12) 0.0032(9) 0.0049(9) 0.0168(10)
C6B 0.0735(11) 0.0950(15) 0.0507(9) 0.0169(11) -0.0042(8) 0.0097(10)
C5B 0.0786(12) 0.0832(14) 0.0604(11) 0.0058(10) 0.0039(9) 0.0183(10)
C5A 0.0805(13) 0.0806(14) 0.0720(13) 0.0147(11) 0.0060(10) 0.0226(11)
C13B 0.0654(11) 0.0961(15) 0.0777(13) 0.0082(11) -0.0049(10) 0.0039(11)
C13A 0.0679(11) 0.0853(14) 0.0870(15) -0.0032(10) -0.0037(11) -0.0200(12)
C10A 0.1019(15) 0.0701(12) 0.0649(11) -0.0068(11) -0.0003(12) -0.0053(9)
C4' 0.0696(12) 0.0771(13) 0.0872(14) -0.0044(10) 0.0064(10) 0.0008(11)
C10B 0.0908(14) 0.0944(15) 0.0621(11) 0.0141(12) -0.0076(11) 0.0014(10)
C6A 0.0753(13) 0.118(2) 0.0580(11) 0.0275(13) 0.0007(9) 0.0181(13)
C11B 0.0988(16) 0.0913(15) 0.0657(12) 0.0218(12) 0.0088(11) 0.0113(11)
O1B 0.1119(15) 0.1435(19) 0.185(2) 0.0282(14) -0.0336(15) -0.0900(18)
C11A 0.1141(19) 0.0790(14) 0.0743(14) -0.0256(13) 0.0189(14) -0.0207(11)
C12A 0.0846(15) 0.0949(16) 0.0961(17) -0.0210(13) 0.0233(14) -0.0306(14)
C4B 0.0849(14) 0.0990(16) 0.0902(15) -0.0038(12) -0.0086(12) -0.0245(13)
C4A 0.0959(16) 0.0983(17) 0.0939(16) 0.0162(13) -0.0162(13) -0.0305(14)
C12B 0.0744(13) 0.1126(19) 0.0853(15) 0.0143(13) 0.0163(12) 0.0081(13)

loop_
_atom_type_symbol
_atom_type_description
_atom_type_scat_dispersion_real
_atom_type_scat_dispersion_imag
_atom_type_scat_source
C C 0.0181 0.0091 'International Tables Vol C Tables 4.2.6.8 and 6.1.1.4'
H H 0.0000 0.0000 'International Tables Vol C Tables 4.2.6.8 and 6.1.1.4'
N N 0.0311 0.0180 'International Tables Vol C Tables 4.2.6.8 and 6.1.1.4'
O O 0.0492 0.0322 'International Tables Vol C Tables 4.2.6.8 and 6.1.1.4'

loop_
_geom_angle_atom_site_label_1
_geom_angle_atom_site_label_2
_geom_angle_atom_site_label_3
_geom_angle
C7B O3B C6B 115.49(14)
C7A O3A C6A 115.89(15)
C3A N1A C5A 129.51(17)
C1A N1A C3A 104.96(15)
C1A N1A C5A 125.52(18)
C1B N1B C3B 105.33(15)
C1B N1B C5B 126.37(17)
C3B N1B C5B 128.30(17)
C1A N2A C2A 106.47(16)
C1B N2B C2B 106.10(16)
O2A N3A C3A 119.2(2)
O2A N3A O1A 124.6(2)
O1A N3A C3A 116.2(2)
C9B C8B C7B 122.23(17)
C13B C8B C7B 118.84(17)
C13B C8B C9B 118.91(19)
O2B N3B C3B 120.0(2)
O1B N3B O2B 123.8(2)
O1B N3B C3B 116.2(2)
C9A C8A C7A 121.98(17)
C9A C8A C13A 118.92(19)
C13A C8A C7A 119.07(18)
N1A C3A N3A 125.69(18)
C2A C3A N1A 107.63(17)
C2A C3A N3A 126.7(2)
O3B C7B C8B 112.35(15)
O4B C7B O3B 122.31(18)
O4B C7B C8B 125.32(18)
N1B C1B C4B 124.64(18)
N2B C1B N1B 111.30(17)
N2B C1B C4B 124.06(18)
N1A C1A C4A 124.57(18)
N2A C1A N1A 111.47(17)
N2A C1A C4A 123.95(18)
O3A C7A C8A 112.42(15)
O4A C7A O3A 122.22(19)
O4A C7A C8A 125.35(19)
C10A C9A C8A 119.9(2)
N1B C3B N3B 125.01(19)
C2B C3B N1B 107.44(18)
C2B C3B N3B 127.5(2)
C3A C2A N2A 109.46(18)
O2' C6' C1' 116.5(2)
O2' C6' C5' 123.01(18)
C1' C6' C5' 120.5(2)
O1' C2' C1' 116.9(2)
O1' C2' C3' 122.55(19)
C3' C2' C1' 120.55(19)
C10B C9B C8B 119.90(19)
C6' C1' C2' 119.7(2)
C3B C2B N2B 109.83(19)
C2' C3' C4' 118.7(2)
C4' C5' C6' 118.9(2)
O3B C6B C5B 106.70(17)
N1B C5B C6B 112.24(17)
N1A C5A C6A 113.3(2)
C12B C13B C8B 120.2(2)
C12A C13A C8A 120.3(2)
C11A C10A C9A 120.6(2)
C5' C4' C3' 121.7(2)
C11B C10B C9B 120.7(2)
O3A C6A C5A 107.72(18)
C10B C11B C12B 119.6(2)
C10A C11A C12A 120.3(2)
C11A C12A C13A 119.9(2)
C11B C12B C13B 120.6(2)

loop_
_geom_bond_atom_site_label_1
_geom_bond_atom_site_label_2
_geom_bond_distance
O3B C7B 1.344(2)
O3B C6B 1.444(2)
O3A C7A 1.345(2)
O3A C6A 1.436(2)
N1A C3A 1.381(2)
N1A C1A 1.356(2)
N1A C5A 1.468(2)
N1B C1B 1.356(2)
N1B C3B 1.379(3)
N1B C5B 1.462(3)
O4B C7B 1.201(2)
N2A C1A 1.321(3)
N2A C2A 1.348(3)
O2' C6' 1.367(3)
O4A C7A 1.201(2)
N2B C1B 1.327(3)
N2B C2B 1.350(3)
O1' C2' 1.366(3)
O2A N3A 1.223(3)
N3A C3A 1.417(3)
N3A O1A 1.229(3)
C8B C7B 1.478(3)
C8B C9B 1.385(3)
C8B C13B 1.384(3)
O2B N3B 1.218(3)
N3B C3B 1.419(3)
N3B O1B 1.208(3)
C8A C7A 1.476(3)
C8A C9A 1.386(3)
C8A C13A 1.392(3)
C3A C2A 1.344(3)
C1B C4B 1.485(3)
C1A C4A 1.480(3)
C9A C10A 1.380(3)
C3B C2B 1.344(3)
C6' C1' 1.378(3)
C6' C5' 1.382(3)
C2' C1' 1.390(3)
C2' C3' 1.376(3)
C9B C10B 1.381(3)
C3' C4' 1.381(3)
C5' C4' 1.378(3)
C6B C5B 1.504(3)
C5A C6A 1.500(3)
C13B C12B 1.376(3)
C13A C12A 1.380(4)
C10A C11A 1.368(4)
C10B C11B 1.366(3)
C11B C12B 1.367(4)
C11A C12A 1.368(4)

_cod_database_fobs_code 2021574
